data_2018521
loop_
_publ_author_name
'Schmidt, Horst'
'Asztalos, Annifrid'
'Bok, Frank'
'Voigt, Wolfgang'

_publ_section_title
;
 New iron(III) nitrate hydrates: Fe(NO~3~)~3~&#x00B7;<i>x</i>H~2~O with
 <i>x</i> = 4, 5 and 6
;
_journal_coeditor_code YP3012
_journal_issue 6
_journal_name_full 'Acta Crystallographica Section C'
_journal_page_first i29
_journal_page_last i33
_journal_paper_doi 10.1107/S0108270112015855
_journal_volume 68
_journal_year 2012
_chemical_formula_iupac '[Fe (N O3)2 (H2 O)3] N O3, H2 O'
_chemical_formula_moiety 'Fe H6 N2 O9 +, N O3 -, H2 O'
_chemical_formula_sum 'Fe H8 N3 O13'
_chemical_formula_weight 313.94
_chemical_melting_point 335.39
_chemical_name_common 'iron nitrate tetrahydrate'
_chemical_name_systematic
;
triaquadinitratoiron(III) nitrate monohydrate
;
_space_group_IT_number 14
_symmetry_cell_setting monoclinic
_symmetry_space_group_name_Hall '-P 2yn'
_symmetry_space_group_name_H-M 'P 1 21/n 1'
_atom_sites_solution_hydrogens geom
_atom_sites_solution_primary direct
_atom_sites_solution_secondary difmap
_audit_creation_method SHELXL97
_cell_angle_alpha 90.00
_cell_angle_beta 96.508(3)
_cell_angle_gamma 90.00
_cell_formula_units_Z 4
_cell_length_a 7.0696(7)
_cell_length_b 15.1917(16)
_cell_length_c 9.4264(7)
_cell_measurement_reflns_used 1424
_cell_measurement_temperature 100(2)
_cell_measurement_theta_max 27.49
_cell_measurement_theta_min 1.8
_cell_volume 1005.86(16)
_computing_cell_refinement 'APEX2 (Bruker, 2005)'
_computing_data_collection 'APEX2 (Bruker, 2005)'
_computing_data_reduction 'APEX2 (Bruker, 2005)'
_computing_molecular_graphics 'DIAMOND (Brandenburg, 2006)'
_computing_publication_material 'publCIF (Westrip, 2010)'
_computing_structure_refinement 'SHELXL97 (Sheldrick, 2008)'
_computing_structure_solution 'SHELXS97 (Sheldrick, 2008)'
_diffrn_ambient_temperature 100(2)
_diffrn_measured_fraction_theta_full 0.999
_diffrn_measured_fraction_theta_max 0.999
_diffrn_measurement_device_type 'Bruker X8 Kappa APEXII'
_diffrn_measurement_method '\w and \f scans'
_diffrn_radiation_monochromator graphite
_diffrn_radiation_source 'fine-focus sealed tube'
_diffrn_radiation_type MoK\a
_diffrn_radiation_wavelength 0.71073
_diffrn_reflns_av_R_equivalents 0.0307
_diffrn_reflns_av_sigmaI/netI 0.0236
_diffrn_reflns_limit_h_max 9
_diffrn_reflns_limit_h_min -9
_diffrn_reflns_limit_k_max 19
_diffrn_reflns_limit_k_min -19
_diffrn_reflns_limit_l_max 12
_diffrn_reflns_limit_l_min -12
_diffrn_reflns_number 11328
_diffrn_reflns_theta_full 27.49
_diffrn_reflns_theta_max 27.49
_diffrn_reflns_theta_min 2.55
_diffrn_standards_decay_% 0
_diffrn_standards_interval_count 0
_diffrn_standards_interval_time 0
_diffrn_standards_number 0
_exptl_absorpt_coefficient_mu 1.581
_exptl_absorpt_correction_T_max 0.602
_exptl_absorpt_correction_T_min 0.451
_exptl_absorpt_correction_type multi-scan
_exptl_absorpt_process_details '(SADABS; Bruker, 2006)'
_exptl_crystal_colour brown
_exptl_crystal_density_diffrn 2.073
_exptl_crystal_density_method 'not measured'
_exptl_crystal_description prism
_exptl_crystal_F_000 636
_exptl_crystal_size_max 0.5
_exptl_crystal_size_mid 0.4
_exptl_crystal_size_min 0.3
_refine_diff_density_max 0.255
_refine_diff_density_min -0.258
_refine_ls_extinction_method none
_refine_ls_goodness_of_fit_ref 1.065
_refine_ls_hydrogen_treatment refall
_refine_ls_matrix_type full
_refine_ls_number_parameters 186
_refine_ls_number_reflns 2303
_refine_ls_number_restraints 12
_refine_ls_restrained_S_all 1.066
_refine_ls_R_factor_all 0.0280
_refine_ls_R_factor_gt 0.0216
_refine_ls_shift/su_max 0.001
_refine_ls_shift/su_mean 0.000
_refine_ls_structure_factor_coef Fsqd
_refine_ls_weighting_details 'calc w=1/[\s^2^(Fo^2^)+(0.0258P)^2^+0.2256P] where P=(Fo^2^+2Fc^2^)/3'
_refine_ls_weighting_scheme calc
_refine_ls_wR_factor_gt 0.0525
_refine_ls_wR_factor_ref 0.0546
_reflns_number_gt 1985
_reflns_number_total 2303
_reflns_threshold_expression I>2\s(I)
_cod_data_source_file yp3012.cif
_cod_data_source_block III
_cod_database_code 2018521
_cod_database_fobs_code 2018521

loop_
_symmetry_equiv_pos_as_xyz
'x, y, z'
'-x+1/2, y+1/2, -z+1/2'
'-x, -y, -z'
'x-1/2, -y-1/2, z-1/2'

loop_
_atom_site_type_symbol
_atom_site_label
_atom_site_fract_x
_atom_site_fract_y
_atom_site_fract_z
_atom_site_U_iso_or_equiv
_atom_site_adp_type
_atom_site_calc_flag
_atom_site_refinement_flags
_atom_site_occupancy
_atom_site_symmetry_multiplicity
Fe Fe1 0.32508(3) 0.404152(14) 0.21984(2) 0.01392(7) Uani d . 1 1
N N1 0.01759(19) 0.38468(9) 0.32872(15) 0.0208(3) Uani d . 1 1
N N2 0.87740(18) 0.61678(9) 0.24763(15) 0.0190(3) Uani d . 1 1
N N3 0.49724(19) 0.34257(9) 0.01723(14) 0.0194(3) Uani d . 1 1
O O1 0.43710(17) 0.30869(7) 0.34377(13) 0.0209(2) Uani d D 1 1
O O2 0.49853(16) 0.49024(7) 0.33518(13) 0.0200(2) Uani d D 1 1
O O3 0.20267(17) 0.49726(8) 0.08999(13) 0.0217(2) Uani d D 1 1
O O4 0.39942(17) 0.65649(8) 0.39764(13) 0.0218(3) Uani d D 1 1
O O5 0.56613(16) 0.40451(7) 0.09934(12) 0.0225(3) Uani d . 1 1
O O6 0.33141(15) 0.31698(7) 0.04514(12) 0.0208(2) Uani d . 1 1
O O7 0.57804(18) 0.31173(8) -0.07625(13) 0.0295(3) Uani d . 1 1
O O8 0.14734(16) 0.44070(8) 0.37318(12) 0.0224(3) Uani d . 1 1
O O9 0.05611(16) 0.34221(8) 0.21746(12) 0.0223(3) Uani d . 1 1
O O10 -0.12433(17) 0.37336(9) 0.38499(15) 0.0327(3) Uani d . 1 1
O O11 0.80194(16) 0.54484(8) 0.20639(13) 0.0247(3) Uani d . 1 1
O O12 1.04023(15) 0.63524(7) 0.20676(13) 0.0228(3) Uani d . 1 1
O O13 0.80185(18) 0.66812(9) 0.32247(14) 0.0326(3) Uani d . 1 1
H H1 0.443(3) 0.2564(5) 0.326(2) 0.048(7) Uiso d D 1 1
H H2 0.496(3) 0.3181(13) 0.4217(11) 0.037(6) Uiso d D 1 1
H H3 0.210(3) 0.4992(14) 0.0045(7) 0.047(7) Uiso d D 1 1
H H4 0.153(3) 0.5409(8) 0.1197(19) 0.035(6) Uiso d D 1 1
H H5 0.454(3) 0.5354(8) 0.365(2) 0.038(6) Uiso d D 1 1
H H6 0.5966(19) 0.5046(14) 0.303(2) 0.054(8) Uiso d D 1 1
H H7 0.452(3) 0.6857(13) 0.3409(19) 0.046(7) Uiso d D 1 1
H H8 0.2855(10) 0.6669(16) 0.382(3) 0.069(9) Uiso d D 1 1

loop_
_atom_site_aniso_label
_atom_site_aniso_U_11
_atom_site_aniso_U_22
_atom_site_aniso_U_33
_atom_site_aniso_U_12
_atom_site_aniso_U_13
_atom_site_aniso_U_23
Fe1 0.01516(12) 0.01231(11) 0.01506(12) -0.00097(8) 0.00511(8) -0.00068(8)
N1 0.0182(6) 0.0203(7) 0.0253(8) 0.0029(5) 0.0087(6) 0.0070(6)
N2 0.0169(6) 0.0183(7) 0.0221(7) -0.0016(5) 0.0029(5) 0.0024(6)
N3 0.0229(7) 0.0176(7) 0.0188(7) -0.0007(5) 0.0069(6) -0.0012(6)
O1 0.0285(6) 0.0136(6) 0.0195(6) 0.0014(5) -0.0018(5) -0.0015(5)
O2 0.0199(6) 0.0176(6) 0.0236(6) -0.0030(5) 0.0076(5) -0.0070(5)
O3 0.0277(6) 0.0195(6) 0.0188(6) 0.0055(5) 0.0068(5) 0.0044(5)
O4 0.0217(6) 0.0219(6) 0.0219(6) 0.0024(5) 0.0036(5) 0.0024(5)
O5 0.0222(6) 0.0221(6) 0.0247(6) -0.0076(5) 0.0090(5) -0.0096(5)
O6 0.0207(6) 0.0196(6) 0.0235(6) -0.0052(5) 0.0078(5) -0.0041(5)
O7 0.0350(7) 0.0308(7) 0.0257(7) -0.0019(6) 0.0166(5) -0.0109(5)
O8 0.0230(6) 0.0206(6) 0.0254(6) -0.0008(5) 0.0107(5) -0.0027(5)
O9 0.0209(6) 0.0230(6) 0.0237(6) -0.0032(5) 0.0063(5) 0.0001(5)
O10 0.0228(6) 0.0366(7) 0.0421(8) 0.0013(5) 0.0188(6) 0.0102(6)
O11 0.0246(6) 0.0203(6) 0.0303(7) -0.0088(5) 0.0074(5) -0.0039(5)
O12 0.0167(5) 0.0165(6) 0.0362(7) -0.0025(4) 0.0077(5) 0.0013(5)
O13 0.0316(7) 0.0305(7) 0.0381(8) -0.0020(5) 0.0148(6) -0.0122(6)

loop_
_atom_type_symbol
_atom_type_description
_atom_type_scat_dispersion_real
_atom_type_scat_dispersion_imag
_atom_type_scat_source
Fe Fe 0.3463 0.8444 'International Tables Vol C Tables 4.2.6.8 and 6.1.1.4'
N N 0.0061 0.0033 'International Tables Vol C Tables 4.2.6.8 and 6.1.1.4'
O O 0.0106 0.0060 'International Tables Vol C Tables 4.2.6.8 and 6.1.1.4'
H H 0.0000 0.0000 'International Tables Vol C Tables 4.2.6.8 and 6.1.1.4'

loop_
_geom_angle_atom_site_label_1
_geom_angle_atom_site_label_2
_geom_angle_atom_site_label_3
_geom_angle
O1 Fe1 O3 177.43(5)
O1 Fe1 O2 88.79(5)
O3 Fe1 O2 93.75(5)
O1 Fe1 O8 91.04(5)
O3 Fe1 O8 89.03(5)
O2 Fe1 O8 80.35(5)
O1 Fe1 O6 87.61(5)
O3 Fe1 O6 90.70(5)
O2 Fe1 O6 139.22(4)
O8 Fe1 O6 140.31(4)
O1 Fe1 O9 88.81(5)
O3 Fe1 O9 88.97(5)
O2 Fe1 O9 141.35(5)
O8 Fe1 O9 61.14(4)
O6 Fe1 O9 79.17(4)
O1 Fe1 O5 91.47(5)
O3 Fe1 O5 89.36(5)
O2 Fe1 O5 79.29(4)
O8 Fe1 O5 159.42(4)
O6 Fe1 O5 60.23(4)
O9 Fe1 O5 139.34(4)
O10 N1 O8 123.52(14)
O10 N1 O9 123.62(15)
O8 N1 O9 112.85(12)
O13 N2 O11 122.54(13)
O13 N2 O12 120.09(13)
O11 N2 O12 117.36(13)
O7 N3 O5 123.50(14)
O7 N3 O6 123.49(14)
O5 N3 O6 113.00(12)
N3 O5 Fe1 92.72(8)
N3 O6 Fe1 94.00(8)
N1 O8 Fe1 93.51(8)
N1 O9 Fe1 92.37(9)

loop_
_geom_bond_atom_site_label_1
_geom_bond_atom_site_label_2
_geom_bond_distance
Fe1 O1 1.9711(12)
Fe1 O3 2.0019(12)
Fe1 O2 2.0233(11)
Fe1 O8 2.0949(11)
Fe1 O6 2.1176(11)
Fe1 O9 2.1194(11)
Fe1 O5 2.1524(11)
N1 O10 1.1992(17)
N1 O8 1.2862(18)
N1 O9 1.2865(17)
N2 O13 1.2153(18)
N2 O11 1.2582(18)
N2 O12 1.2855(17)
N3 O7 1.1986(17)
N3 O5 1.2791(17)
N3 O6 1.2902(17)

loop_
_geom_hbond_atom_site_label_D
_geom_hbond_atom_site_label_H
_geom_hbond_atom_site_label_A
_geom_hbond_site_symmetry_A
_geom_hbond_distance_DH
_geom_hbond_distance_HA
_geom_hbond_distance_DA
_geom_hbond_angle_DHA
O1 H1 O12 2_645 0.815(5) 1.872(6) 2.6858(16) 177(2)
O1 H2 O4 3_666 0.814(5) 1.820(6) 2.6304(17) 173(2)
O3 H3 O11 3_665 0.814(5) 2.090(9) 2.8627(17) 158(2)
O3 H3 O5 3_665 0.814(5) 2.44(2) 2.9572(16) 122(2)
O3 H4 O12 1_455 0.815(5) 1.873(6) 2.6852(17) 173.9(19)
O2 H5 O4 . 0.817(5) 1.912(8) 2.7036(16) 162.9(19)
O2 H6 O11 . 0.817(5) 1.900(6) 2.7117(16) 172(2)
O4 H7 O9 2 0.815(5) 2.440(17) 3.0518(17) 132.7(19)
O4 H7 O7 3_665 0.815(5) 2.480(17) 3.0896(17) 132(2)
O4 H7 O13 . 0.815(5) 2.514(18) 3.0140(17) 120.8(17)
O4 H8 O12 1_455 0.817(5) 2.308(19) 2.9587(17) 137(2)
O4 H8 O6 2 0.817(5) 2.55(2) 3.0163(16) 118(2)
